data_1577129
loop_
_publ_author_name
'Olguin, Catherine'
'Tabacaru, Christian'
'Besse, Lennart'
'Simon, Martin'
'Golz, Christopher'
'Humanes, Marcos'
'Fernandez-Rodriguez, Manuel A.'
'Garc\'ia-Garc\'ia, Patricia'
'M\"ucke, Maike'
'Mata, Ricardo A.'
'Alcarazo, Manuel'

_publ_section_title
;
 Enantioselective Synthesis of Configurationally Stable [5]helicenes
 Containing 1,2-Azaborine Units
;
_journal_name_full 'Chemical Science'
_journal_paper_doi 10.1039/D6SC02344D
_journal_year 2026
_chemical_absolute_configuration ad
_chemical_formula_moiety 'C25 H21 B Br N'
_chemical_formula_sum 'C25 H21 B Br N'
_chemical_formula_weight 426.15
_space_group_crystal_system tetragonal
_space_group_IT_number 78
_space_group_name_Hall 'P 4cw'
_space_group_name_H-M_alt 'P 43'
_atom_sites_solution_hydrogens geom
_atom_sites_solution_primary dual
_audit_creation_date 2023-12-20
_audit_creation_method
;FinalCif V131 by Daniel Kratzert, Freiburg 2023, 
https://dkratzert.de/finalcif.html
;
_audit_update_record
;
2025-11-28 deposited with the CCDC.	2026-04-23 downloaded from the CCDC.
;
_cell_angle_alpha 90
_cell_angle_beta 90
_cell_angle_gamma 90
_cell_formula_units_Z 4
_cell_length_a 10.2945(4)
_cell_length_b 10.2945(4)
_cell_length_c 18.5686(12)
_cell_measurement_reflns_used 9920
_cell_measurement_temperature 100.00
_cell_measurement_theta_max 31.279
_cell_measurement_theta_min 2.262
_cell_volume 1967.84(17)
_computing_cell_refinement 'SAINT V8.40B (?, 2016)'
_computing_data_collection 'Bruker BIS 8.5.1.2 Release/2023-09-07 and APEX5 2023.9-2'
_computing_data_reduction 'SAINT V8.40B (?, 2016)'
_computing_molecular_graphics 'Olex2 1.5 (Dolomanov et al., 2009)'
_computing_publication_material 'Olex2 1.5 (Dolomanov et al., 2009)'
_computing_structure_refinement 'XL  (Sheldrick, 2008)'
_computing_structure_solution 'SHELXT 2018/2 (Sheldrick, 2018)'
_diffrn_ambient_environment N~2~
_diffrn_ambient_temperature 100.00
_diffrn_detector CPAD
_diffrn_detector_area_resol_mean 7.41
_diffrn_detector_type 'Bruker PHOTON III'
_diffrn_measured_fraction_theta_full 0.998
_diffrn_measured_fraction_theta_max 0.993
_diffrn_measurement_device 'four-circle diffractometer'
_diffrn_measurement_device_type 'Bruker D8 VENTURE dual wavelength Mo/Ag'
_diffrn_measurement_method '\w and \f scans'
_diffrn_measurement_specimen_support 'MiTeGen micromount'
_diffrn_radiation_monochromator 'mirror optics'
_diffrn_radiation_probe x-ray
_diffrn_radiation_type MoK\a
_diffrn_radiation_wavelength 0.71073
_diffrn_reflns_av_R_equivalents 0.0557
_diffrn_reflns_av_unetI/netI 0.0292
_diffrn_reflns_Laue_measured_fraction_full 0.998
_diffrn_reflns_Laue_measured_fraction_max 0.993
_diffrn_reflns_limit_h_max 15
_diffrn_reflns_limit_h_min -14
_diffrn_reflns_limit_k_max 9
_diffrn_reflns_limit_k_min -15
_diffrn_reflns_limit_l_max 27
_diffrn_reflns_limit_l_min -27
_diffrn_reflns_number 43027
_diffrn_reflns_point_group_measured_fraction_full 0.998
_diffrn_reflns_point_group_measured_fraction_max 0.982
_diffrn_reflns_theta_full 25.242
_diffrn_reflns_theta_max 31.614
_diffrn_reflns_theta_min 1.978
_diffrn_source 'microfocus sealed X-ray tube'
_diffrn_source_current 1.4
_diffrn_source_power 0.07
_diffrn_source_type 'Incoatec I\ms'
_diffrn_source_voltage 50.0
_diffrn_standards_number 0
_exptl_absorpt_coefficient_mu 2.099
_exptl_absorpt_correction_T_max 0.6534
_exptl_absorpt_correction_T_min 0.4858
_exptl_absorpt_correction_type numerical
_exptl_absorpt_process_details
;
SADABS-2016/2 (Bruker,2016/2) was used for absorption correction.
wR2(int) was 0.0789 before and 0.0440 after correction.
The Ratio of minimum to maximum transmission is 0.7435.
The \l/2 correction factor is Not present.
;
_exptl_crystal_colour colourless
_exptl_crystal_colour_primary colourless
_exptl_crystal_density_diffrn 1.438
_exptl_crystal_description block
_exptl_crystal_F_000 872
_exptl_crystal_size_max 0.443
_exptl_crystal_size_mid 0.43
_exptl_crystal_size_min 0.42
_refine_diff_density_max 0.238
_refine_diff_density_min -0.325
_refine_diff_density_rms 0.038
_refine_ls_abs_structure_details
;
 Flack x determined using 2563 quotients [(I+)-(I-)]/[(I+)+(I-)]
 (Parsons, Flack and Wagner, Acta Cryst. B69 (2013) 249-259).
;
_refine_ls_abs_structure_Flack 0.001(6)
_refine_ls_extinction_coef 0.0048(14)
_refine_ls_extinction_expression Fc^*^=kFc[1+0.001xFc^2^\l^3^/sin(2\q)]^-1/4^
_refine_ls_extinction_method 'SHELXL-2018/3 (Sheldrick 2018)'
_refine_ls_goodness_of_fit_ref 1.043
_refine_ls_hydrogen_treatment constr
_refine_ls_matrix_type full
_refine_ls_number_parameters 430
_refine_ls_number_reflns 6505
_refine_ls_number_restraints 1
_refine_ls_restrained_S_all 1.043
_refine_ls_R_factor_all 0.0421
_refine_ls_R_factor_gt 0.0375
_refine_ls_shift/su_max 0.001
_refine_ls_shift/su_mean 0.000
_refine_ls_structure_factor_coef Fsqd
_refine_ls_weighting_details 'w=1/[\s^2^(Fo^2^)+(0.0304P)^2^+0.7341P] where P=(Fo^2^+2Fc^2^)/3'
_refine_ls_weighting_scheme calc
_refine_ls_wR_factor_gt 0.0870
_refine_ls_wR_factor_ref 0.0888
_reflns_Friedel_coverage 0.927
_reflns_Friedel_fraction_full 0.998
_reflns_Friedel_fraction_max 0.972
_reflns_number_gt 5902
_reflns_number_total 6505
_reflns_threshold_expression 'I > 2\s(I)'
_cod_data_source_file d6sc02344d2.cif
_cod_data_source_block mo_2195_cg_0m
_cod_original_cell_volume 1967.8(2)
_cod_database_code 1577129
_olex2_refinement_description
;
1. Fixed Uiso
 At 1.2 times of:
  All C(H) groups, All C(H,H,H,H,H,H) groups, All N(H) groups
 At 1.5 times of:
  All C(H,H,H) groups
2. Others
 Sof(H25D)=Sof(H25E)=Sof(H25F)=1-FVAR(1)
 Sof(H25A)=Sof(H25B)=Sof(H25C)=FVAR(1)
 Sof(H23D)=Sof(H23E)=Sof(H23F)=1-FVAR(2)
 Sof(H23A)=Sof(H23B)=Sof(H23C)=FVAR(2)
 Fixed Sof: Br1A(0.5) Br1B(0.5) N1A(0.5) H1A(0.5) N1B(0.5) H1B(0.5) C1A(0.5)
 C1B(0.5) C2A(0.5) H2A(0.5) C2B(0.5) H2B(0.5) C3A(0.5) H3A(0.5) C3B(0.5)
 H3B(0.5) C4A(0.5) C4B(0.5) C5A(0.5) C5B(0.5) C6A(0.5) C6B(0.5) C7A(0.5)
 C7B(0.5) C8A(0.5) H8A(0.5) C8B(0.5) H8B(0.5) C9A(0.5) H9A(0.5) C9B(0.5)
 H9B(0.5) C10A(0.5) C10B(0.5) C11A(0.5) C11B(0.5) C12A(0.5) H12A(0.5) C12B(0.5)
 H12B(0.5) C13A(0.5) H13A(0.5) C13B(0.5) H13B(0.5) C14A(0.5) H14A(0.5)
 C14B(0.5) H14B(0.5) C15A(0.5) H15A(0.5) C15B(0.5) H15B(0.5) C16A(0.5)
 H16A(0.5) C16B(0.5) H16B(0.5) B1A(0.5) B1B(0.5)
3.a Aromatic/amide H refined with riding coordinates:
 N1A(H1A), N1B(H1B), C2A(H2A), C2B(H2B), C3A(H3A), C3B(H3B), C8A(H8A),
 C8B(H8B), C9A(H9A), C9B(H9B), C12A(H12A), C12B(H12B), C13A(H13A), C13B(H13B),
 C14A(H14A), C14B(H14B), C15A(H15A), C15B(H15B), C16A(H16A), C16B(H16B),
 C19(H19), C21(H21)
3.b Disordered Me refined as rotating group:
 C23(H23A,H23B,H23C,H23D,H23E,H23F), C25(H25A,H25B,H25C,H25D,H25E,H25F)
3.c Idealised Me refined as rotating group:
 C24(H24A,H24B,H24C)
;
_olex2_submission_special_instructions 'No special instructions were received'
_shelx_shelxl_version_number 2018/3
_shelx_space_group_comment
;
The symmetry employed for this shelxl refinement is uniquely defined
by the following loop, which should always be used as a source of
symmetry information in preference to the above space-group names.
They are only intended as comments.
;
_shelx_estimated_absorpt_t_min 0.457
_shelx_estimated_absorpt_t_max 0.473
_diffrn_measurement_ambient_temperature_device_make 'Oxford Cryostream 800'

loop_
_space_group_symop_operation_xyz
'x, y, z'
'-x, -y, z+1/2'
'-y, x, z+3/4'
'y, -x, z+1/4'

loop_
_atom_site_label
_atom_site_type_symbol
_atom_site_fract_x
_atom_site_fract_y
_atom_site_fract_z
_atom_site_U_iso_or_equiv
_atom_site_adp_type
_atom_site_occupancy
_atom_site_site_symmetry_order
_atom_site_calc_flag
_atom_site_refinement_flags_posn
_atom_site_refinement_flags_adp
_atom_site_refinement_flags_occupancy
_atom_site_disorder_assembly
_atom_site_disorder_group
Br1A Br 1.07542(6) -0.02669(5) 0.46716(4) 0.04530(17) Uani 0.5 1 d . . P A 1
Br1B Br 1.52658(5) 0.42420(6) 0.53371(4) 0.04576(17) Uani 0.5 1 d . . P B 2
N1A N 0.8180(5) 0.4979(5) 0.4543(2) 0.0248(9) Uani 0.5 1 d . . P A 1
H1A H 0.744806 0.504148 0.430050 0.030 Uiso 0.5 1 calc R U P A 1
N1B N 1.0022(5) 0.6817(5) 0.5469(3) 0.0255(9) Uani 0.5 1 d . . P B 2
H1B H 0.996444 0.754851 0.571218 0.031 Uiso 0.5 1 calc R U P B 2
C1A C 0.9975(5) 0.1394(5) 0.4595(3) 0.0286(9) Uani 0.5 1 d . . P A 1
C1B C 1.3605(5) 0.5024(5) 0.5413(3) 0.0287(9) Uani 0.5 1 d . . P B 2
C2A C 0.8783(8) 0.1510(7) 0.4269(4) 0.0289(14) Uani 0.5 1 d . . P A 1
H2A H 0.836238 0.076974 0.407229 0.035 Uiso 0.5 1 calc R U P A 1
C2B C 1.3491(7) 0.6220(8) 0.5743(4) 0.0284(13) Uani 0.5 1 d . . P B 2
H2B H 1.422874 0.664373 0.594114 0.034 Uiso 0.5 1 calc R U P B 2
C3A C 0.8205(6) 0.2718(7) 0.4233(3) 0.0259(12) Uani 0.5 1 d . . P A 1
H3A H 0.738071 0.280929 0.400871 0.031 Uiso 0.5 1 calc R U P A 1
C3B C 1.2273(7) 0.6788(6) 0.5778(4) 0.0270(12) Uani 0.5 1 d . . P B 2
H3B H 1.217569 0.761047 0.600287 0.032 Uiso 0.5 1 calc R U P B 2
C4A C 0.8823(4) 0.3809(4) 0.4523(2) 0.0223(8) Uani 0.5 1 d . . P A 1
C4B C 1.1188(4) 0.6172(4) 0.5488(2) 0.0222(8) Uani 0.5 1 d . . P B 2
C5A C 1.0082(6) 0.3699(7) 0.4818(3) 0.0203(10) Uani 0.5 1 d . . P A 1
C5B C 1.1290(7) 0.4913(5) 0.5191(3) 0.0202(10) Uani 0.5 1 d . . P B 2
C6A C 1.0738(6) 0.4878(5) 0.5106(3) 0.0196(10) Uani 0.5 1 d . . P A 1
C6B C 1.0119(5) 0.4258(6) 0.4902(3) 0.0200(10) Uani 0.5 1 d . . P B 2
C7A C 0.9982(4) 0.5996(4) 0.5226(2) 0.0215(8) Uani 0.5 1 d . . P A 1
C7B C 0.9000(4) 0.5011(4) 0.4780(2) 0.0220(8) Uani 0.5 1 d . . P B 2
C8A C 1.0539(7) 0.7087(6) 0.5588(3) 0.0286(11) Uani 0.5 1 d . . P A 1
H8A H 1.002157 0.783555 0.567234 0.034 Uiso 0.5 1 calc R U P A 1
C8B C 0.7919(6) 0.4457(6) 0.4424(3) 0.0278(10) Uani 0.5 1 d . . P B 2
H8B H 0.717012 0.497573 0.434328 0.033 Uiso 0.5 1 calc R U P B 2
C9A C 1.1795(7) 0.7074(7) 0.5813(4) 0.0302(13) Uani 0.5 1 d . . P A 1
H9A H 1.212190 0.778121 0.608805 0.036 Uiso 0.5 1 calc R U P A 1
C9B C 0.7920(7) 0.3194(7) 0.4191(4) 0.0292(12) Uani 0.5 1 d . . P B 2
H9B H 0.721493 0.287147 0.391418 0.035 Uiso 0.5 1 calc R U P B 2
C10A C 1.2632(5) 0.6005(5) 0.5641(3) 0.0273(9) Uani 0.5 1 d . . P A 1
C10B C 0.8983(6) 0.2368(5) 0.4366(3) 0.0287(9) Uani 0.5 1 d . . P B 2
C11A C 1.2111(6) 0.4923(5) 0.5254(3) 0.0220(8) Uani 0.5 1 d . . P A 1
C11B C 1.0064(5) 0.2886(6) 0.4751(3) 0.0219(8) Uani 0.5 1 d . . P B 2
C12A C 1.3037(6) 0.4018(6) 0.4981(3) 0.0273(10) Uani 0.5 1 d . . P A 1
H12A H 1.274285 0.332439 0.468493 0.033 Uiso 0.5 1 calc R U P A 1
C12B C 1.0972(6) 0.1960(6) 0.5024(3) 0.0291(10) Uani 0.5 1 d . . P B 2
H12B H 1.167105 0.225883 0.531384 0.035 Uiso 0.5 1 calc R U P B 2
C13A C 1.4345(5) 0.4115(6) 0.5131(3) 0.0366(12) Uani 0.5 1 d . . P A 1
H13A H 1.492967 0.348608 0.494364 0.044 Uiso 0.5 1 calc R U P A 1
C13B C 1.0874(6) 0.0653(5) 0.4882(3) 0.0364(12) Uani 0.5 1 d . . P B 2
H13B H 1.149195 0.006517 0.507794 0.044 Uiso 0.5 1 calc R U P B 2
C14A C 1.4825(5) 0.5140(7) 0.5562(4) 0.0427(15) Uani 0.5 1 d . . P A 1
H14A H 1.571857 0.518310 0.568676 0.051 Uiso 0.5 1 calc R U P A 1
C14B C 0.9857(7) 0.0188(5) 0.4448(4) 0.0411(14) Uani 0.5 1 d . . P B 2
H14B H 0.981946 -0.070540 0.432065 0.049 Uiso 0.5 1 calc R U P B 2
C15A C 1.3968(7) 0.6074(10) 0.5797(5) 0.0376(18) Uani 0.5 1 d . . P A 1
H15A H 1.428706 0.678468 0.607119 0.045 Uiso 0.5 1 calc R U P A 1
C15B C 0.8914(10) 0.1034(8) 0.4208(5) 0.0368(17) Uani 0.5 1 d . . P B 2
H15B H 0.820825 0.071145 0.393094 0.044 Uiso 0.5 1 calc R U P B 2
C16A C 1.0593(6) 0.2458(6) 0.4874(3) 0.0231(9) Uani 0.5 1 d . . P A 1
H16A H 1.139921 0.234237 0.511389 0.028 Uiso 0.5 1 calc R U P A 1
C16B C 1.2543(6) 0.4392(6) 0.5132(3) 0.0234(9) Uani 0.5 1 d . . P B 2
H16B H 1.266065 0.358517 0.489213 0.028 Uiso 0.5 1 calc R U P B 2
C17 C 0.7673(2) 0.7323(2) 0.50046(15) 0.0268(4) Uani 1 1 d . . . . .
C18 C 0.7060(2) 0.7696(3) 0.56500(13) 0.0266(4) Uani 1 1 d . . . . .
C19 C 0.6116(2) 0.8664(2) 0.56398(14) 0.0281(4) Uani 1 1 d . . . . .
H19 H 0.572256 0.892038 0.608014 0.034 Uiso 1 1 calc R U . . .
C20 C 0.5732(2) 0.9265(2) 0.50051(16) 0.0273(4) Uani 1 1 d . . . . .
C21 C 0.6334(3) 0.8880(2) 0.43702(14) 0.0282(4) Uani 1 1 d . . . . .
H21 H 0.607706 0.927328 0.392984 0.034 Uiso 1 1 calc R U . . .
C22 C 0.7301(3) 0.7935(2) 0.43595(12) 0.0261(4) Uani 1 1 d . . . . .
C23 C 0.7960(3) 0.7623(3) 0.36531(15) 0.0391(6) Uani 1 1 d . . . . .
H23A H 0.732157 0.726534 0.331559 0.047 Uiso 0.62(4) 1 calc R U P . .
H23B H 0.864990 0.698308 0.373507 0.047 Uiso 0.62(4) 1 calc R U P . .
H23C H 0.833721 0.841679 0.345057 0.047 Uiso 0.62(4) 1 calc R U P . .
H23D H 0.888422 0.784479 0.368523 0.047 Uiso 0.38(4) 1 calc R U P . .
H23E H 0.755589 0.812706 0.326575 0.047 Uiso 0.38(4) 1 calc R U P . .
H23F H 0.786858 0.669335 0.355024 0.047 Uiso 0.38(4) 1 calc R U P . .
C24 C 0.4704(3) 1.0300(3) 0.5004(2) 0.0419(6) Uani 1 1 d . . . . .
H24A H 0.511677 1.115732 0.499330 0.063 Uiso 1 1 calc R U . . .
H24B H 0.417354 1.022120 0.544049 0.063 Uiso 1 1 calc R U . . .
H24C H 0.415028 1.019622 0.457885 0.063 Uiso 1 1 calc R U . . .
C25 C 0.7378(3) 0.7035(3) 0.63589(15) 0.0383(6) Uani 1 1 d . . . . .
H25A H 0.749214 0.769384 0.673459 0.046 Uiso 0.56(4) 1 calc R U P . .
H25B H 0.818098 0.653284 0.630723 0.046 Uiso 0.56(4) 1 calc R U P . .
H25C H 0.666503 0.645196 0.649276 0.046 Uiso 0.56(4) 1 calc R U P . .
H25D H 0.739997 0.609192 0.628846 0.046 Uiso 0.44(4) 1 calc R U P . .
H25E H 0.671112 0.725292 0.671582 0.046 Uiso 0.44(4) 1 calc R U P . .
H25F H 0.822707 0.733380 0.653029 0.046 Uiso 0.44(4) 1 calc R U P . .
B1A B 0.8602(7) 0.6084(7) 0.4922(4) 0.0234(12) Uani 0.5 1 d . . P A 1
B1B B 0.8919(8) 0.6407(8) 0.5093(4) 0.0244(13) Uani 0.5 1 d . . P B 2

loop_
_atom_site_aniso_label
_atom_site_aniso_U_11
_atom_site_aniso_U_22
_atom_site_aniso_U_33
_atom_site_aniso_U_23
_atom_site_aniso_U_13
_atom_site_aniso_U_12
Br1A 0.0424(3) 0.0217(2) 0.0718(4) -0.0051(3) -0.0122(3) 0.0031(2)
Br1B 0.0224(2) 0.0424(3) 0.0725(4) -0.0128(3) -0.0052(3) 0.0028(2)
N1A 0.027(2) 0.028(2) 0.020(2) -0.0017(17) -0.0034(17) 0.0014(18)
N1B 0.030(2) 0.025(2) 0.021(2) -0.0032(17) 0.0004(18) 0.0003(18)
C1A 0.026(2) 0.0226(19) 0.037(3) 0.0001(18) 0.0016(19) 0.0027(16)
C1B 0.025(2) 0.027(2) 0.034(2) 0.0030(19) -0.0028(18) -0.0001(17)
C2A 0.035(3) 0.022(4) 0.030(3) -0.008(3) -0.002(2) -0.009(3)
C2B 0.022(4) 0.032(3) 0.032(3) -0.001(2) -0.002(3) -0.008(3)
C3A 0.022(3) 0.032(3) 0.024(3) -0.002(2) -0.003(2) 0.001(2)
C3B 0.031(3) 0.024(3) 0.026(3) -0.002(2) -0.005(3) -0.004(2)
C4A 0.0239(19) 0.0254(19) 0.0175(18) 0.0009(15) 0.0006(14) -0.0003(15)
C4B 0.0248(19) 0.0250(19) 0.0169(18) 0.0021(14) -0.0006(14) -0.0012(15)
C5A 0.022(2) 0.022(3) 0.017(2) 0.001(2) 0.0020(15) -0.001(2)
C5B 0.021(3) 0.022(2) 0.018(2) 0.0018(15) 0.001(2) -0.001(2)
C6A 0.021(3) 0.021(2) 0.016(2) -0.0006(16) 0.002(2) -0.002(3)
C6B 0.021(2) 0.024(3) 0.015(2) 0.002(2) 0.0006(16) -0.004(3)
C7A 0.027(2) 0.0221(19) 0.0153(17) -0.0015(15) 0.0041(15) -0.0008(15)
C7B 0.023(2) 0.028(2) 0.0154(17) 0.0024(15) -0.0004(15) -0.0010(15)
C8A 0.039(3) 0.024(2) 0.023(2) -0.0052(18) 0.009(2) -0.004(2)
C8B 0.026(2) 0.036(3) 0.021(2) 0.006(2) -0.0022(18) -0.002(2)
C9A 0.034(3) 0.030(3) 0.027(3) -0.007(2) 0.004(3) -0.001(3)
C9B 0.027(3) 0.035(3) 0.025(2) 0.004(3) -0.007(2) -0.005(3)
C10A 0.026(3) 0.031(3) 0.024(2) -0.0053(18) 0.0044(18) -0.006(2)
C10B 0.034(3) 0.027(3) 0.025(2) 0.0035(19) -0.0051(19) -0.006(2)
C11A 0.021(3) 0.026(2) 0.019(2) -0.0013(17) 0.0044(18) -0.001(2)
C11B 0.026(2) 0.019(2) 0.020(2) 0.0044(18) -0.0029(18) 0.000(2)
C12A 0.024(2) 0.031(3) 0.028(2) -0.002(2) 0.007(2) -0.005(2)
C12B 0.031(3) 0.029(3) 0.027(2) 0.008(2) -0.006(2) -0.007(2)
C13A 0.019(2) 0.042(3) 0.049(3) -0.009(2) 0.005(2) -0.0057(19)
C13B 0.043(3) 0.024(2) 0.042(3) 0.006(2) -0.007(2) -0.003(2)
C14A 0.021(2) 0.057(4) 0.050(4) -0.018(3) 0.005(2) -0.005(2)
C14B 0.053(4) 0.022(2) 0.048(4) 0.007(2) -0.019(3) -0.006(2)
C15A 0.023(4) 0.045(4) 0.045(4) -0.012(3) 0.000(3) -0.011(3)
C15B 0.045(4) 0.027(4) 0.038(4) -0.006(3) -0.011(3) -0.016(4)
C16A 0.026(3) 0.022(2) 0.021(2) 0.0024(18) 0.0014(19) -0.002(2)
C16B 0.020(3) 0.025(2) 0.025(3) -0.0010(19) 0.0014(19) -0.003(2)
C17 0.0276(10) 0.0268(10) 0.0260(9) 0.0029(8) 0.0016(8) 0.0030(8)
C18 0.0244(10) 0.0339(11) 0.0215(11) 0.0023(9) -0.0021(8) 0.0017(8)
C19 0.0275(10) 0.0336(11) 0.0231(10) -0.0055(9) 0.0008(8) 0.0018(9)
C20 0.0282(11) 0.0269(11) 0.0266(9) -0.0025(9) -0.0029(9) 0.0015(9)
C21 0.0346(12) 0.0271(10) 0.0227(10) 0.0001(8) -0.0047(9) 0.0024(9)
C22 0.0340(11) 0.0248(10) 0.0196(10) -0.0016(8) 0.0018(8) 0.0009(8)
C23 0.0581(18) 0.0349(13) 0.0242(12) -0.0008(10) 0.0107(12) 0.0067(12)
C24 0.0399(16) 0.0412(16) 0.0445(13) -0.0034(12) -0.0039(12) 0.0166(12)
C25 0.0344(13) 0.0568(18) 0.0237(12) 0.0107(11) 0.0000(10) 0.0059(12)
B1A 0.028(3) 0.026(3) 0.017(3) 0.002(2) 0.003(2) 0.005(2)
B1B 0.033(3) 0.029(3) 0.012(3) -0.001(2) 0.002(2) 0.001(2)

loop_
_atom_type_symbol
_atom_type_description
_atom_type_scat_dispersion_real
_atom_type_scat_dispersion_imag
_atom_type_scat_source
C C 0.0033 0.0016 'International Tables Vol C Tables 4.2.6.8 and 6.1.1.4'
H H 0.0000 0.0000 'International Tables Vol C Tables 4.2.6.8 and 6.1.1.4'
B B 0.0013 0.0007 'International Tables Vol C Tables 4.2.6.8 and 6.1.1.4'
Br Br -0.2901 2.4595 'International Tables Vol C Tables 4.2.6.8 and 6.1.1.4'
N N 0.0061 0.0033 'International Tables Vol C Tables 4.2.6.8 and 6.1.1.4'

loop_
_exptl_crystal_face_index_h
_exptl_crystal_face_index_k
_exptl_crystal_face_index_l
_exptl_crystal_face_perp_dist
-2.00 1.00 1.00 0.1960
-2.00 -1.00 1.00 0.2450
-2.00 -1.00 0.00 0.2230
-2.00 -1.00 -1.00 0.2080
-2.00 0.00 -1.00 0.1600
-2.00 1.00 -2.00 0.1740
-1.00 -2.00 2.00 0.2530
-1.00 -1.00 -1.00 0.2150
-1.00 1.00 2.00 0.1860
-1.00 0.00 -2.00 0.1680
-1.00 0.00 2.00 0.2120
0.00 2.00 1.00 0.1910
0.00 0.00 1.00 0.2300
0.00 0.00 -1.00 0.2180
0.00 1.00 2.00 0.1510
1.00 2.00 -2.00 0.1700
1.00 -2.00 0.00 0.1070
1.00 2.00 -1.00 0.1770
1.00 -2.00 -1.00 0.1110
1.00 1.00 0.00 0.2050
1.00 2.00 1.00 0.1930
1.00 1.00 1.00 0.2010
1.00 2.00 2.00 0.1900
1.00 0.00 2.00 0.2470
1.00 0.00 -2.00 0.1930
2.00 -1.00 -1.00 0.2010
2.00 2.00 -1.00 0.1990
2.00 1.00 0.00 0.2210
2.00 1.00 1.00 0.2180
2.00 0.00 1.00 0.2260

loop_
_geom_angle_atom_site_label_1
_geom_angle_atom_site_label_2
_geom_angle_atom_site_label_3
_geom_angle
_geom_angle_site_symmetry_1
_geom_angle_site_symmetry_3
_geom_angle_publ_flag
C4A N1A H1A 117.5 . . ?
C4A N1A B1A 125.0(5) . . ?
B1A N1A H1A 117.5 . . ?
C4B N1B H1B 117.4 . . ?
C4B N1B B1B 125.2(5) . . ?
B1B N1B H1B 117.4 . . ?
C2A C1A Br1A 119.4(4) . . ?
C16A C1A Br1A 119.8(5) . . ?
C16A C1A C2A 120.8(6) . . ?
C2B C1B Br1B 119.3(4) . . ?
C16B C1B Br1B 119.2(5) . . ?
C16B C1B C2B 121.5(6) . . ?
C1A C2A H2A 120.5 . . ?
C1A C2A C3A 119.0(6) . . ?
C3A C2A H2A 120.5 . . ?
C1B C2B H2B 120.8 . . ?
C1B C2B C3B 118.3(6) . . ?
C3B C2B H2B 120.8 . . ?
C2A C3A H3A 119.7 . . ?
C2A C3A C4A 120.6(6) . . ?
C4A C3A H3A 119.7 . . ?
C2B C3B H3B 119.4 . . ?
C2B C3B C4B 121.1(6) . . ?
C4B C3B H3B 119.4 . . ?
N1A C4A C3A 119.7(5) . . ?
N1A C4A C5A 120.1(5) . . ?
C3A C4A C5A 120.2(5) . . ?
N1B C4B C3B 119.4(5) . . ?
N1B C4B C5B 120.0(5) . . ?
C3B C4B C5B 120.6(5) . . ?
C4A C5A C6A 119.4(6) . . ?
C16A C5A C4A 116.8(6) . . ?
C16A C5A C6A 123.6(5) . . ?
C4B C5B C6B 119.9(6) . . ?
C16B C5B C4B 116.8(6) . . ?
C16B C5B C6B 123.1(5) . . ?
C7A C6A C5A 118.3(5) . . ?
C7A C6A C11A 119.1(5) . . ?
C11A C6A C5A 122.7(5) . . ?
C7B C6B C5B 118.2(5) . . ?
C7B C6B C11B 118.5(5) . . ?
C11B C6B C5B 123.3(5) . . ?
C6A C7A C8A 119.7(5) . . ?
C6A C7A B1A 120.2(5) . . ?
C8A C7A B1A 120.0(5) . . ?
C6B C7B C8B 119.8(5) . . ?
C6B C7B B1B 119.6(5) . . ?
C8B C7B B1B 120.4(5) . . ?
C7A C8A H8A 119.4 . . ?
C9A C8A C7A 121.3(6) . . ?
C9A C8A H8A 119.4 . . ?
C7B C8B H8B 119.0 . . ?
C9B C8B C7B 122.0(6) . . ?
C9B C8B H8B 119.0 . . ?
C8A C9A H9A 119.7 . . ?
C8A C9A C10A 120.7(6) . . ?
C10A C9A H9A 119.7 . . ?
C8B C9B H9B 120.1 . . ?
C8B C9B C10B 119.7(6) . . ?
C10B C9B H9B 120.1 . . ?
C11A C10A C9A 119.0(6) . . ?
C15A C10A C9A 120.2(6) . . ?
C15A C10A C11A 120.6(6) . . ?
C9B C10B C11B 119.4(6) . . ?
C15B C10B C9B 119.8(6) . . ?
C15B C10B C11B 120.7(6) . . ?
C10A C11A C6A 119.2(5) . . ?
C12A C11A C6A 124.5(5) . . ?
C12A C11A C10A 116.0(5) . . ?
C10B C11B C6B 119.7(5) . . ?
C10B C11B C12B 116.0(5) . . ?
C12B C11B C6B 124.0(5) . . ?
C11A C12A H12A 118.9 . . ?
C13A C12A C11A 122.2(5) . . ?
C13A C12A H12A 118.9 . . ?
C11B C12B H12B 118.7 . . ?
C13B C12B C11B 122.5(5) . . ?
C13B C12B H12B 118.7 . . ?
C12A C13A H13A 119.7 . . ?
C12A C13A C14A 120.7(5) . . ?
C14A C13A H13A 119.7 . . ?
C12B C13B H13B 120.1 . . ?
C12B C13B C14B 119.8(5) . . ?
C14B C13B H13B 120.1 . . ?
C13A C14A H14A 120.7 . . ?
C15A C14A C13A 118.5(6) . . ?
C15A C14A H14A 120.7 . . ?
C13B C14B H14B 120.2 . . ?
C15B C14B C13B 119.7(6) . . ?
C15B C14B H14B 120.2 . . ?
C10A C15A H15A 119.1 . . ?
C14A C15A C10A 121.8(7) . . ?
C14A C15A H15A 119.1 . . ?
C10B C15B H15B 119.5 . . ?
C14B C15B C10B 120.9(7) . . ?
C14B C15B H15B 119.5 . . ?
C1A C16A C5A 122.3(7) . . ?
C1A C16A H16A 118.9 . . ?
C5A C16A H16A 118.9 . . ?
C1B C16B C5B 121.4(7) . . ?
C1B C16B H16B 119.3 . . ?
C5B C16B H16B 119.3 . . ?
C18 C17 B1A 124.5(3) . . ?
C18 C17 B1B 115.6(3) . . ?
C22 C17 C18 118.8(2) . . ?
C22 C17 B1A 116.0(3) . . ?
C22 C17 B1B 124.7(3) . . ?
C17 C18 C25 121.3(2) . . ?
C19 C18 C17 119.7(2) . . ?
C19 C18 C25 118.9(2) . . ?
C18 C19 H19 119.0 . . ?
C20 C19 C18 122.0(2) . . ?
C20 C19 H19 119.0 . . ?
C19 C20 C21 117.8(2) . . ?
C19 C20 C24 121.2(3) . . ?
C21 C20 C24 121.1(3) . . ?
C20 C21 H21 119.0 . . ?
C20 C21 C22 122.0(2) . . ?
C22 C21 H21 119.0 . . ?
C17 C22 C23 121.4(2) . . ?
C21 C22 C17 119.7(2) . . ?
C21 C22 C23 118.8(2) . . ?
C22 C23 H23A 109.5 . . ?
C22 C23 H23B 109.5 . . ?
C22 C23 H23C 109.5 . . ?
C22 C23 H23D 109.5 . . ?
C22 C23 H23E 109.5 . . ?
C22 C23 H23F 109.5 . . ?
H23A C23 H23B 109.5 . . ?
H23A C23 H23C 109.5 . . ?
H23A C23 H23D 141.1 . . ?
H23A C23 H23E 56.3 . . ?
H23A C23 H23F 56.3 . . ?
H23B C23 H23C 109.5 . . ?
H23B C23 H23D 56.3 . . ?
H23B C23 H23E 141.1 . . ?
H23B C23 H23F 56.3 . . ?
H23C C23 H23D 56.3 . . ?
H23C C23 H23E 56.3 . . ?
H23C C23 H23F 141.1 . . ?
H23D C23 H23E 109.5 . . ?
H23D C23 H23F 109.5 . . ?
H23E C23 H23F 109.5 . . ?
C20 C24 H24A 109.5 . . ?
C20 C24 H24B 109.5 . . ?
C20 C24 H24C 109.5 . . ?
H24A C24 H24B 109.5 . . ?
H24A C24 H24C 109.5 . . ?
H24B C24 H24C 109.5 . . ?
C18 C25 H25A 109.5 . . ?
C18 C25 H25B 109.5 . . ?
C18 C25 H25C 109.5 . . ?
C18 C25 H25D 109.5 . . ?
C18 C25 H25E 109.5 . . ?
C18 C25 H25F 109.5 . . ?
H25A C25 H25B 109.5 . . ?
H25A C25 H25C 109.5 . . ?
H25A C25 H25D 141.1 . . ?
H25A C25 H25E 56.3 . . ?
H25A C25 H25F 56.3 . . ?
H25B C25 H25C 109.5 . . ?
H25B C25 H25D 56.3 . . ?
H25B C25 H25E 141.1 . . ?
H25B C25 H25F 56.3 . . ?
H25C C25 H25D 56.3 . . ?
H25C C25 H25E 56.3 . . ?
H25C C25 H25F 141.1 . . ?
H25D C25 H25E 109.5 . . ?
H25D C25 H25F 109.5 . . ?
H25E C25 H25F 109.5 . . ?
N1A B1A C7A 115.0(5) . . ?
N1A B1A C17 120.5(6) . . ?
C7A B1A C17 124.5(6) . . ?
N1B B1B C7B 115.0(6) . . ?
N1B B1B C17 121.6(6) . . ?
C7B B1B C17 123.4(6) . . ?

loop_
_geom_bond_atom_site_label_1
_geom_bond_atom_site_label_2
_geom_bond_distance
_geom_bond_site_symmetry_2
_geom_bond_publ_flag
Br1A C1A 1.894(5) . ?
Br1B C1B 1.895(5) . ?
N1A H1A 0.8800 . ?
N1A C4A 1.376(6) . ?
N1A B1A 1.406(10) . ?
N1B H1B 0.8800 . ?
N1B C4B 1.372(6) . ?
N1B B1B 1.398(10) . ?
C1A C2A 1.373(10) . ?
C1A C16A 1.369(7) . ?
C1B C2B 1.381(10) . ?
C1B C16B 1.376(7) . ?
C2A H2A 0.9500 . ?
C2A C3A 1.380(10) . ?
C2B H2B 0.9500 . ?
C2B C3B 1.385(10) . ?
C3A H3A 0.9500 . ?
C3A C4A 1.398(8) . ?
C3B H3B 0.9500 . ?
C3B C4B 1.392(8) . ?
C4A C5A 1.412(7) . ?
C4B C5B 1.412(7) . ?
C5A C6A 1.488(9) . ?
C5A C16A 1.385(9) . ?
C5B C6B 1.482(8) . ?
C5B C16B 1.401(9) . ?
C6A C7A 1.407(7) . ?
C6A C11A 1.441(8) . ?
C6B C7B 1.407(7) . ?
C6B C11B 1.440(8) . ?
C7A C8A 1.429(7) . ?
C7A B1A 1.531(9) . ?
C7B C8B 1.415(7) . ?
C7B B1B 1.553(9) . ?
C8A H8A 0.9500 . ?
C8A C9A 1.359(10) . ?
C8B H8B 0.9500 . ?
C8B C9B 1.369(10) . ?
C9A H9A 0.9500 . ?
C9A C10A 1.434(8) . ?
C9B H9B 0.9500 . ?
C9B C10B 1.424(8) . ?
C10A C11A 1.430(7) . ?
C10A C15A 1.408(8) . ?
C10B C11B 1.426(7) . ?
C10B C15B 1.406(9) . ?
C11A C12A 1.427(9) . ?
C11B C12B 1.428(9) . ?
C12A H12A 0.9500 . ?
C12A C13A 1.379(7) . ?
C12B H12B 0.9500 . ?
C12B C13B 1.375(8) . ?
C13A H13A 0.9500 . ?
C13A C14A 1.413(8) . ?
C13B H13B 0.9500 . ?
C13B C14B 1.406(8) . ?
C14A H14A 0.9500 . ?
C14A C15A 1.375(11) . ?
C14B H14B 0.9500 . ?
C14B C15B 1.378(11) . ?
C15A H15A 0.9500 . ?
C15B H15B 0.9500 . ?
C16A H16A 0.9500 . ?
C16B H16B 0.9500 . ?
C17 C18 1.408(4) . ?
C17 C22 1.406(3) . ?
C17 B1A 1.602(7) . ?
C17 B1B 1.601(8) . ?
C18 C19 1.392(3) . ?
C18 C25 1.517(3) . ?
C19 H19 0.9500 . ?
C19 C20 1.389(4) . ?
C20 C21 1.389(4) . ?
C20 C24 1.502(3) . ?
C21 H21 0.9500 . ?
C21 C22 1.392(3) . ?
C22 C23 1.512(3) . ?
C23 H23A 0.9800 . ?
C23 H23B 0.9800 . ?
C23 H23C 0.9800 . ?
C23 H23D 0.9800 . ?
C23 H23E 0.9800 . ?
C23 H23F 0.9800 . ?
C24 H24A 0.9800 . ?
C24 H24B 0.9800 . ?
C24 H24C 0.9800 . ?
C25 H25A 0.9800 . ?
C25 H25B 0.9800 . ?
C25 H25C 0.9800 . ?
C25 H25D 0.9800 . ?
C25 H25E 0.9800 . ?
C25 H25F 0.9800 . ?

loop_
_geom_torsion_atom_site_label_1
_geom_torsion_atom_site_label_2
_geom_torsion_atom_site_label_3
_geom_torsion_atom_site_label_4
_geom_torsion
_geom_torsion_site_symmetry_1
_geom_torsion_site_symmetry_2
_geom_torsion_site_symmetry_3
_geom_torsion_site_symmetry_4
_geom_torsion_publ_flag
Br1A C1A C2A C3A 178.3(5) . . . . ?
Br1A C1A C16A C5A 178.4(4) . . . . ?
Br1B C1B C2B C3B 178.5(5) . . . . ?
Br1B C1B C16B C5B 178.3(4) . . . . ?
N1A C4A C5A C6A -4.0(7) . . . . ?
N1A C4A C5A C16A 170.8(4) . . . . ?
N1B C4B C5B C6B -4.0(7) . . . . ?
N1B C4B C5B C16B 170.7(4) . . . . ?
C1A C2A C3A C4A 0.0(10) . . . . ?
C1B C2B C3B C4B 0.0(10) . . . . ?
C2A C1A C16A C5A -2.6(8) . . . . ?
C2A C3A C4A N1A -173.8(6) . . . . ?
C2A C3A C4A C5A 3.9(9) . . . . ?
C2B C1B C16B C5B -2.4(8) . . . . ?
C2B C3B C4B N1B -173.6(6) . . . . ?
C2B C3B C4B C5B 4.0(9) . . . . ?
C3A C4A C5A C6A 178.4(5) . . . . ?
C3A C4A C5A C16A -6.8(7) . . . . ?
C3B C4B C5B C6B 178.4(5) . . . . ?
C3B C4B C5B C16B -6.9(7) . . . . ?
C4A N1A B1A C7A 10.0(8) . . . . ?
C4A N1A B1A C17 -170.8(4) . . . . ?
C4A C5A C6A C7A 14.2(7) . . . . ?
C4A C5A C6A C11A -164.7(5) . . . . ?
C4A C5A C16A C1A 6.3(7) . . . . ?
C4B N1B B1B C7B 9.7(8) . . . . ?
C4B N1B B1B C17 -170.7(4) . . . . ?
C4B C5B C6B C7B 14.3(7) . . . . ?
C4B C5B C6B C11B -164.7(5) . . . . ?
C4B C5B C16B C1B 6.1(7) . . . . ?
C5A C6A C7A C8A 171.9(4) . . . . ?
C5A C6A C7A B1A -12.5(7) . . . . ?
C5A C6A C11A C10A -169.5(4) . . . . ?
C5A C6A C11A C12A 16.9(8) . . . . ?
C5B C6B C7B C8B 172.3(4) . . . . ?
C5B C6B C7B B1B -12.7(7) . . . . ?
C5B C6B C11B C10B -169.8(5) . . . . ?
C5B C6B C11B C12B 16.6(8) . . . . ?
C6A C5A C16A C1A -179.2(5) . . . . ?
C6A C7A C8A C9A 0.8(8) . . . . ?
C6A C7A B1A N1A 1.1(7) . . . . ?
C6A C7A B1A C17 -178.1(4) . . . . ?
C6A C11A C12A C13A 179.1(5) . . . . ?
C6B C5B C16B C1B -179.4(5) . . . . ?
C6B C7B C8B C9B 0.2(8) . . . . ?
C6B C7B B1B N1B 1.5(7) . . . . ?
C6B C7B B1B C17 -178.1(4) . . . . ?
C6B C11B C12B C13B 178.5(5) . . . . ?
C7A C6A C11A C10A 11.6(7) . . . . ?
C7A C6A C11A C12A -162.0(5) . . . . ?
C7A C8A C9A C10A 5.2(9) . . . . ?
C7B C6B C11B C10B 11.3(7) . . . . ?
C7B C6B C11B C12B -162.3(5) . . . . ?
C7B C8B C9B C10B 5.9(9) . . . . ?
C8A C7A B1A N1A 176.7(5) . . . . ?
C8A C7A B1A C17 -2.5(8) . . . . ?
C8A C9A C10A C11A -2.6(9) . . . . ?
C8A C9A C10A C15A 171.9(7) . . . . ?
C8B C7B B1B N1B 176.5(5) . . . . ?
C8B C7B B1B C17 -3.1(8) . . . . ?
C8B C9B C10B C11B -3.2(9) . . . . ?
C8B C9B C10B C15B 172.0(7) . . . . ?
C9A C10A C11A C6A -5.8(7) . . . . ?
C9A C10A C11A C12A 168.4(5) . . . . ?
C9A C10A C15A C14A -172.0(7) . . . . ?
C9B C10B C11B C6B -5.4(8) . . . . ?
C9B C10B C11B C12B 168.7(5) . . . . ?
C9B C10B C15B C14B -172.1(7) . . . . ?
C10A C11A C12A C13A 5.3(8) . . . . ?
C10B C11B C12B C13B 4.7(8) . . . . ?
C11A C6A C7A C8A -9.2(7) . . . . ?
C11A C6A C7A B1A 166.4(5) . . . . ?
C11A C10A C15A C14A 2.4(12) . . . . ?
C11A C12A C13A C14A -0.7(9) . . . . ?
C11B C6B C7B C8B -8.7(7) . . . . ?
C11B C6B C7B B1B 166.3(5) . . . . ?
C11B C10B C15B C14B 3.0(12) . . . . ?
C11B C12B C13B C14B 0.7(9) . . . . ?
C12A C13A C14A C15A -3.3(11) . . . . ?
C12B C13B C14B C15B -4.5(11) . . . . ?
C13A C14A C15A C10A 2.4(13) . . . . ?
C13B C14B C15B C10B 2.6(12) . . . . ?
C15A C10A C11A C6A 179.7(6) . . . . ?
C15A C10A C11A C12A -6.1(8) . . . . ?
C15B C10B C11B C6B 179.5(6) . . . . ?
C15B C10B C11B C12B -6.4(8) . . . . ?
C16A C1A C2A C3A -0.7(10) . . . . ?
C16A C5A C6A C7A -160.2(5) . . . . ?
C16A C5A C6A C11A 20.9(8) . . . . ?
C16B C1B C2B C3B -0.8(10) . . . . ?
C16B C5B C6B C7B -160.0(5) . . . . ?
C16B C5B C6B C11B 21.0(8) . . . . ?
C17 C18 C19 C20 1.4(4) . . . . ?
C18 C17 C22 C21 -0.6(4) . . . . ?
C18 C17 C22 C23 177.3(2) . . . . ?
C18 C17 B1A N1A 108.1(5) . . . . ?
C18 C17 B1A C7A -72.7(6) . . . . ?
C18 C17 B1B N1B -61.2(6) . . . . ?
C18 C17 B1B C7B 118.3(5) . . . . ?
C18 C19 C20 C21 -0.7(4) . . . . ?
C18 C19 C20 C24 179.5(3) . . . . ?
C19 C20 C21 C22 -0.7(4) . . . . ?
C20 C21 C22 C17 1.3(4) . . . . ?
C20 C21 C22 C23 -176.6(3) . . . . ?
C22 C17 C18 C19 -0.7(4) . . . . ?
C22 C17 C18 C25 177.5(2) . . . . ?
C22 C17 B1A N1A -61.5(6) . . . . ?
C22 C17 B1A C7A 117.7(5) . . . . ?
C22 C17 B1B N1B 107.6(5) . . . . ?
C22 C17 B1B C7B -72.8(6) . . . . ?
C24 C20 C21 C22 179.1(3) . . . . ?
C25 C18 C19 C20 -176.8(3) . . . . ?
B1A N1A C4A C3A 169.0(5) . . . . ?
B1A N1A C4A C5A -8.6(8) . . . . ?
B1A C7A C8A C9A -174.8(6) . . . . ?
B1A C17 C18 C19 -170.0(4) . . . . ?
B1A C17 C18 C25 8.2(5) . . . . ?
B1A C17 C22 C21 169.6(4) . . . . ?
B1A C17 C22 C23 -12.5(5) . . . . ?
B1B N1B C4B C3B 169.1(6) . . . . ?
B1B N1B C4B C5B -8.6(8) . . . . ?
B1B C7B C8B C9B -174.8(5) . . . . ?
B1B C17 C18 C19 168.9(4) . . . . ?
B1B C17 C18 C25 -13.0(5) . . . . ?
B1B C17 C22 C21 -169.2(4) . . . . ?
B1B C17 C22 C23 8.8(5) . . . . ?
